data_1568566
loop_
_publ_author_name
'Prey, Sven E.'
'Gilmer, Jannik'
'Teichmann, Samira V.'
'&#x10c;ai&#x107;, Luis'
'Wenisch, Mischa'
'Bolte, Michael'
'Virovets, Alexander'
'Lerner, Hans-Wolfram'
'Fantuzzi, Felipe'
'Wagner, Matthias'

_publ_section_title
;
 Synthesis, bridgehead functionalization, and photoisomerization of
 9,10-diboratatriptycene dianions.
;
_journal_issue 20
_journal_name_full 'Chemical science'
_journal_page_first 5316
_journal_page_last 5322
_journal_paper_doi 10.1039/d3sc00555k
_journal_volume 14
_journal_year 2023
_chemical_formula_moiety 'C42 H60 B2 K2 O6'
_chemical_formula_sum 'C42 H60 B2 K2 O6'
_chemical_formula_weight 760.72
_chemical_properties_physical Moisture-sensitive
_space_group_crystal_system triclinic
_space_group_IT_number 2
_space_group_name_Hall '-P 1'
_space_group_name_H-M_alt 'P -1'
_atom_sites_solution_hydrogens geom
_atom_sites_solution_primary direct
_audit_creation_method SHELXL-2018/3
_audit_update_record
;
2023-01-25 deposited with the CCDC.	2023-03-03 downloaded from the CCDC.
;
_cell_angle_alpha 102.796(5)
_cell_angle_beta 97.883(5)
_cell_angle_gamma 112.732(5)
_cell_formula_units_Z 1
_cell_length_a 9.5281(6)
_cell_length_b 11.0226(7)
_cell_length_c 11.2386(7)
_cell_measurement_reflns_used 14112
_cell_measurement_temperature 173(2)
_cell_measurement_theta_max 26.06
_cell_measurement_theta_min 3.1
_cell_volume 1028.54(13)
_computing_cell_refinement 'X-Area (Stoe & Cie, 2001)'
_computing_data_collection 'X-Area (Stoe & Cie, 2001)'
_computing_data_reduction 'X-Area (Stoe & Cie, 2001)'
_computing_molecular_graphics 'XP in SHELXTL-Plus (Sheldrick, 2008)'
_computing_publication_material SHELXL
_computing_structure_refinement 'SHELXL (Sheldrick, 2008)'
_computing_structure_solution 'SHELXS (Sheldrick, 2008)'
_diffrn_ambient_temperature 173(2)
_diffrn_measured_fraction_theta_full 0.998
_diffrn_measured_fraction_theta_max 0.986
_diffrn_measurement_device_type 'STOE IPDS II two-circle-diffractometer'
_diffrn_measurement_method \w
_diffrn_radiation_type MoK\a
_diffrn_radiation_wavelength 0.71073
_diffrn_reflns_av_R_equivalents 0.0368
_diffrn_reflns_av_unetI/netI 0.0224
_diffrn_reflns_Laue_measured_fraction_full 0.998
_diffrn_reflns_Laue_measured_fraction_max 0.986
_diffrn_reflns_limit_h_max 11
_diffrn_reflns_limit_h_min -11
_diffrn_reflns_limit_k_max 13
_diffrn_reflns_limit_k_min -13
_diffrn_reflns_limit_l_max 13
_diffrn_reflns_limit_l_min -13
_diffrn_reflns_number 14112
_diffrn_reflns_point_group_measured_fraction_full 0.998
_diffrn_reflns_point_group_measured_fraction_max 0.986
_diffrn_reflns_theta_full 25.000
_diffrn_reflns_theta_max 25.702
_diffrn_reflns_theta_min 3.243
_diffrn_source 'Genix 3D I\mS microfocus X-ray source'
_exptl_absorpt_coefficient_mu 0.275
_exptl_absorpt_correction_T_max 1.000
_exptl_absorpt_correction_T_min 0.411
_exptl_absorpt_correction_type multi-scan
_exptl_absorpt_process_details 'X-Area (Stoe & Cie, 2001)'
_exptl_crystal_colour black
_exptl_crystal_density_diffrn 1.228
_exptl_crystal_description block
_exptl_crystal_F_000 408
_exptl_crystal_size_max 0.560
_exptl_crystal_size_mid 0.290
_exptl_crystal_size_min 0.170
_refine_diff_density_max 0.282
_refine_diff_density_min -0.258
_refine_diff_density_rms 0.056
_refine_ls_extinction_method none
_refine_ls_goodness_of_fit_ref 1.194
_refine_ls_hydrogen_treatment constr
_refine_ls_matrix_type full
_refine_ls_number_parameters 238
_refine_ls_number_reflns 3854
_refine_ls_number_restraints 0
_refine_ls_restrained_S_all 1.194
_refine_ls_R_factor_all 0.0557
_refine_ls_R_factor_gt 0.0468
_refine_ls_shift/su_max 0.000
_refine_ls_shift/su_mean 0.000
_refine_ls_structure_factor_coef Fsqd
_refine_ls_weighting_details 'w=1/[\s^2^(Fo^2^)+(0.0335P)^2^+1.0675P] where P=(Fo^2^+2Fc^2^)/3'
_refine_ls_weighting_scheme calc
_refine_ls_wR_factor_gt 0.1072
_refine_ls_wR_factor_ref 0.1139
_reflns_Friedel_coverage 0.000
_reflns_number_gt 3447
_reflns_number_total 3854
_reflns_threshold_expression 'I > 2\s(I)'
_cod_data_source_file d3sc00555k3.cif
_cod_data_source_block wa3243
_cod_depositor_comments 'Adding full bibliography for 1568566--1568570.cif.'
_cod_original_cell_volume 1028.54(12)
_cod_database_code 1568566
_shelx_shelxl_version_number 2018/3
_shelx_space_group_comment
; 
The symmetry employed for this shelxl refinement is uniquely defined 
by the following loop, which should always be used as a source of 
symmetry information in preference to the above space-group names. 
They are only intended as comments. 
;
_shelx_estimated_absorpt_t_min 0.861
_shelx_estimated_absorpt_t_max 0.955

loop_
_space_group_symop_operation_xyz
'x, y, z'
'-x, -y, -z'

loop_
_atom_site_label
_atom_site_type_symbol
_atom_site_fract_x
_atom_site_fract_y
_atom_site_fract_z
_atom_site_U_iso_or_equiv
_atom_site_adp_type
_atom_site_occupancy
_atom_site_site_symmetry_order
_atom_site_calc_flag
_atom_site_refinement_flags_posn
_atom_site_refinement_flags_adp
_atom_site_refinement_flags_occupancy
_atom_site_disorder_assembly
_atom_site_disorder_group
K1 K 0.60926(6) 0.69775(5) 0.88645(4) 0.02290(14) Uani 1 1 d . . . . .
B1 B 0.3489(3) 0.4219(2) 0.8936(2) 0.0173(5) Uani 1 1 d . . . . .
C1 C 0.4967(2) 0.4001(2) 0.88443(19) 0.0168(4) Uani 1 1 d . . . . .
C2 C 0.6418(2) 0.4747(2) 0.98630(19) 0.0164(4) Uani 1 1 d . . . . .
C3 C 0.7742(2) 0.4485(2) 0.96527(19) 0.0192(4) Uani 1 1 d . . . . .
H3 H 0.868862 0.495167 1.029948 0.023 Uiso 1 1 calc R U . . .
C4 C 0.7716(3) 0.3603(2) 0.8575(2) 0.0222(4) Uani 1 1 d . . . . .
H4 H 0.862799 0.347245 0.848129 0.027 Uiso 1 1 calc R U . . .
C5 C 0.6319(3) 0.2885(2) 0.7598(2) 0.0220(4) Uani 1 1 d . . . . .
H5 H 0.628583 0.226510 0.684598 0.026 Uiso 1 1 calc R U . . .
C6 C 0.5015(2) 0.3090(2) 0.77442(19) 0.0194(4) Uani 1 1 d . . . . .
H6 H 0.409131 0.259829 0.707608 0.023 Uiso 1 1 calc R U . . .
C11 C 0.1915(2) 0.3396(2) 0.78049(19) 0.0176(4) Uani 1 1 d . . . . .
C12 C 0.1363(2) 0.4065(2) 0.70451(19) 0.0207(4) Uani 1 1 d . . . . .
C13 C 0.0029(3) 0.3343(2) 0.6050(2) 0.0247(5) Uani 1 1 d . . . . .
H13 H -0.031848 0.383720 0.558139 0.030 Uiso 1 1 calc R U . . .
C14 C -0.0811(3) 0.1919(2) 0.5720(2) 0.0278(5) Uani 1 1 d . . . . .
C15 C -0.0282(3) 0.1247(2) 0.6449(2) 0.0271(5) Uani 1 1 d . . . . .
H15 H -0.083012 0.027263 0.624261 0.032 Uiso 1 1 calc R U . . .
C16 C 0.1025(2) 0.1945(2) 0.7475(2) 0.0215(4) Uani 1 1 d . . . . .
C17 C 0.2276(3) 0.5597(2) 0.7262(2) 0.0280(5) Uani 1 1 d . . . . .
H17A H 0.168398 0.590803 0.671481 0.042 Uiso 1 1 calc R U . . .
H17B H 0.329583 0.577979 0.706692 0.042 Uiso 1 1 calc R U . . .
H17C H 0.243778 0.609603 0.814438 0.042 Uiso 1 1 calc R U . . .
C18 C -0.2238(3) 0.1132(3) 0.4617(2) 0.0423(7) Uani 1 1 d . . . . .
H18A H -0.230543 0.021510 0.423405 0.063 Uiso 1 1 calc R U . . .
H18B H -0.214702 0.163405 0.399147 0.063 Uiso 1 1 calc R U . . .
H18C H -0.318617 0.103674 0.491136 0.063 Uiso 1 1 calc R U . . .
C19 C 0.1452(3) 0.1112(2) 0.8234(2) 0.0283(5) Uani 1 1 d . . . . .
H19A H 0.078506 0.012759 0.781749 0.042 Uiso 1 1 calc R U . . .
H19B H 0.129223 0.136983 0.907978 0.042 Uiso 1 1 calc R U . . .
H19C H 0.255615 0.129664 0.829869 0.042 Uiso 1 1 calc R U . . .
O21 O 0.8931(2) 0.76150(18) 0.81328(17) 0.0372(4) Uani 1 1 d . . . . .
O22 O 0.6094(2) 0.66921(18) 0.63220(15) 0.0328(4) Uani 1 1 d . . . . .
C21 C 1.0251(3) 0.7749(4) 0.9001(3) 0.0537(8) Uani 1 1 d . . . . .
H21A H 1.052707 0.852105 0.975684 0.081 Uiso 1 1 calc R U . . .
H21B H 0.999658 0.689630 0.923322 0.081 Uiso 1 1 calc R U . . .
H21C H 1.114202 0.792267 0.861283 0.081 Uiso 1 1 calc R U . . .
C22 C 0.8459(4) 0.6513(3) 0.7008(3) 0.0453(7) Uani 1 1 d . . . . .
H22A H 0.784602 0.562642 0.715561 0.054 Uiso 1 1 calc R U . . .
H22B H 0.939723 0.647479 0.674899 0.054 Uiso 1 1 calc R U . . .
C23 C 0.7479(3) 0.6730(3) 0.5992(3) 0.0435(7) Uani 1 1 d . . . . .
H23A H 0.808053 0.763257 0.586880 0.052 Uiso 1 1 calc R U . . .
H23B H 0.721040 0.600037 0.519039 0.052 Uiso 1 1 calc R U . . .
C24 C 0.5174(4) 0.6940(3) 0.5370(3) 0.0492(8) Uani 1 1 d . . . . .
H24A H 0.421324 0.691186 0.560900 0.074 Uiso 1 1 calc R U . . .
H24B H 0.578172 0.784947 0.528240 0.074 Uiso 1 1 calc R U . . .
H24C H 0.489736 0.622928 0.456676 0.074 Uiso 1 1 calc R U . . .
O31 O 0.6105(2) 0.94744(17) 0.89971(17) 0.0349(4) Uani 1 1 d . . . . .
C31 C 0.6793(4) 0.9916(3) 0.8032(3) 0.0409(6) Uani 1 1 d . . . . .
H31A H 0.736331 0.937871 0.774753 0.061 Uiso 1 1 calc R U . . .
H31B H 0.596649 0.977635 0.732217 0.061 Uiso 1 1 calc R U . . .
H31C H 0.752341 1.089638 0.836239 0.061 Uiso 1 1 calc R U . . .
C32 C 0.5258(3) 1.0217(3) 0.9451(3) 0.0350(6) Uani 1 1 d . . . . .
H32A H 0.433425 1.000840 0.878107 0.042 Uiso 1 1 calc R U . . .
H32B H 0.593656 1.122110 0.971543 0.042 Uiso 1 1 calc R U . . .

loop_
_atom_site_aniso_label
_atom_site_aniso_U_11
_atom_site_aniso_U_22
_atom_site_aniso_U_33
_atom_site_aniso_U_23
_atom_site_aniso_U_13
_atom_site_aniso_U_12
K1 0.0262(3) 0.0215(2) 0.0232(2) 0.01153(19) 0.00683(19) 0.0098(2)
B1 0.0196(11) 0.0156(11) 0.0172(11) 0.0075(9) 0.0034(9) 0.0072(9)
C1 0.0213(10) 0.0163(9) 0.0171(10) 0.0086(8) 0.0075(8) 0.0098(8)
C2 0.0183(10) 0.0159(9) 0.0178(10) 0.0091(8) 0.0062(8) 0.0074(8)
C3 0.0166(10) 0.0193(10) 0.0218(10) 0.0079(8) 0.0044(8) 0.0071(8)
C4 0.0224(11) 0.0248(11) 0.0263(11) 0.0094(9) 0.0103(9) 0.0150(9)
C5 0.0274(11) 0.0226(11) 0.0195(10) 0.0042(9) 0.0087(9) 0.0144(9)
C6 0.0226(10) 0.0197(10) 0.0167(10) 0.0062(8) 0.0041(8) 0.0099(9)
C11 0.0169(10) 0.0200(10) 0.0170(10) 0.0044(8) 0.0065(8) 0.0090(8)
C12 0.0200(10) 0.0263(11) 0.0181(10) 0.0064(9) 0.0058(8) 0.0120(9)
C13 0.0226(11) 0.0373(13) 0.0198(11) 0.0097(9) 0.0049(9) 0.0183(10)
C14 0.0214(11) 0.0360(13) 0.0198(11) 0.0002(10) 0.0027(9) 0.0114(10)
C15 0.0222(11) 0.0232(11) 0.0262(12) -0.0004(9) 0.0044(9) 0.0048(9)
C16 0.0200(10) 0.0224(11) 0.0203(10) 0.0049(9) 0.0065(9) 0.0077(9)
C17 0.0313(12) 0.0286(12) 0.0280(12) 0.0145(10) 0.0031(10) 0.0152(10)
C18 0.0329(14) 0.0502(17) 0.0295(13) -0.0006(12) -0.0053(11) 0.0145(13)
C19 0.0294(12) 0.0196(11) 0.0300(12) 0.0077(9) 0.0031(10) 0.0058(10)
O21 0.0302(9) 0.0354(10) 0.0456(11) 0.0095(8) 0.0087(8) 0.0153(8)
O22 0.0378(10) 0.0382(10) 0.0224(8) 0.0129(7) 0.0102(7) 0.0136(8)
C21 0.0329(15) 0.065(2) 0.064(2) 0.0275(17) 0.0058(14) 0.0205(15)
C22 0.0468(16) 0.0336(14) 0.0575(18) 0.0082(13) 0.0195(14) 0.0203(13)
C23 0.0496(17) 0.0390(15) 0.0355(15) 0.0040(12) 0.0216(13) 0.0128(13)
C24 0.0590(19) 0.0507(18) 0.0295(14) 0.0199(13) 0.0024(13) 0.0136(15)
O31 0.0466(11) 0.0290(9) 0.0456(11) 0.0192(8) 0.0245(9) 0.0245(8)
C31 0.0567(17) 0.0364(14) 0.0445(16) 0.0193(12) 0.0272(14) 0.0263(13)
C32 0.0413(14) 0.0328(13) 0.0448(15) 0.0173(12) 0.0187(12) 0.0246(12)

loop_
_atom_type_symbol
_atom_type_description
_atom_type_scat_dispersion_real
_atom_type_scat_dispersion_imag
_atom_type_scat_source
C C 0.0033 0.0016 'International Tables Vol C Tables 4.2.6.8 and 6.1.1.4'
H H 0.0000 0.0000 'International Tables Vol C Tables 4.2.6.8 and 6.1.1.4'
B B 0.0013 0.0007 'International Tables Vol C Tables 4.2.6.8 and 6.1.1.4'
K K 0.2009 0.2494 'International Tables Vol C Tables 4.2.6.8 and 6.1.1.4'
O O 0.0106 0.0060 'International Tables Vol C Tables 4.2.6.8 and 6.1.1.4'

loop_
_geom_angle_atom_site_label_1
_geom_angle_atom_site_label_2
_geom_angle_atom_site_label_3
_geom_angle
_geom_angle_site_symmetry_1
_geom_angle_site_symmetry_3
_geom_angle_publ_flag
O31 K1 O22 86.50(5) . . ?
O31 K1 O21 94.60(5) . . ?
O22 K1 O21 60.25(5) . . ?
O31 K1 C2 156.48(6) . . ?
O22 K1 C2 116.28(5) . . ?
O21 K1 C2 92.23(5) . . ?
O31 K1 C1 160.35(6) . . ?
O22 K1 C1 100.39(5) . . ?
O21 K1 C1 104.82(5) . . ?
C2 K1 C1 28.19(5) . . ?
O31 K1 B1 127.73(6) . 2_667 ?
O22 K1 B1 144.89(6) . 2_667 ?
O21 K1 B1 104.03(6) . 2_667 ?
C2 K1 B1 28.91(6) . 2_667 ?
C1 K1 B1 50.52(6) . 2_667 ?
O31 K1 B1 131.58(6) . . ?
O22 K1 B1 106.37(6) . . ?
O21 K1 B1 132.66(6) . . ?
C2 K1 B1 50.60(6) . . ?
C1 K1 B1 28.80(6) . . ?
B1 K1 B1 59.21(8) 2_667 . ?
O31 K1 C1 110.77(5) . 2_667 ?
O22 K1 C1 155.57(6) . 2_667 ?
O21 K1 C1 131.62(5) . 2_667 ?
C2 K1 C1 49.98(5) . 2_667 ?
C1 K1 C1 57.80(7) . 2_667 ?
B1 K1 C1 28.36(6) 2_667 2_667 ?
B1 K1 C1 49.28(6) . 2_667 ?
O31 K1 C2 112.24(5) . 2_667 ?
O22 K1 C2 131.01(5) . 2_667 ?
O21 K1 C2 150.30(5) . 2_667 ?
C2 K1 C2 58.09(7) . 2_667 ?
C1 K1 C2 49.80(5) . 2_667 ?
B1 K1 C2 49.58(6) 2_667 2_667 ?
B1 K1 C2 28.15(6) . 2_667 ?
C1 K1 C2 26.98(5) 2_667 2_667 ?
O31 K1 C22 108.05(6) . . ?
O22 K1 C22 44.01(6) . . ?
O21 K1 C22 24.39(6) . . ?
C2 K1 C22 86.88(6) . . ?
C1 K1 C22 89.22(6) . . ?
B1 K1 C22 108.57(7) 2_667 . ?
B1 K1 C22 113.34(7) . . ?
C1 K1 C22 135.98(6) 2_667 . ?
C2 K1 C22 139.00(6) 2_667 . ?
O31 K1 C19 79.40(6) . 2_667 ?
O22 K1 C19 139.07(6) . 2_667 ?
O21 K1 C19 82.67(6) . 2_667 ?
C2 K1 C19 79.19(5) . 2_667 ?
C1 K1 C19 105.69(6) . 2_667 ?
B1 K1 C19 55.92(6) 2_667 2_667 ?
B1 K1 C19 111.75(6) . 2_667 ?
C1 K1 C19 63.64(6) 2_667 2_667 ?
C2 K1 C19 89.76(6) 2_667 2_667 ?
C22 K1 C19 104.98(7) . 2_667 ?
C2 B1 C1 116.98(18) 2_667 . ?
C2 B1 C11 121.99(18) 2_667 . ?
C1 B1 C11 121.02(18) . . ?
C2 B1 K1 72.73(11) 2_667 2_667 ?
C1 B1 K1 77.69(11) . 2_667 ?
C11 B1 K1 119.53(13) . 2_667 ?
C2 B1 K1 77.49(11) 2_667 . ?
C1 B1 K1 72.17(11) . . ?
C11 B1 K1 119.67(13) . . ?
K1 B1 K1 120.79(7) 2_667 . ?
C6 C1 C2 116.81(18) . . ?
C6 C1 B1 121.27(19) . . ?
C2 C1 B1 121.89(18) . . ?
C6 C1 K1 115.06(13) . . ?
C2 C1 K1 75.67(11) . . ?
B1 C1 K1 79.03(11) . . ?
C6 C1 K1 122.70(13) . 2_667 ?
C2 C1 K1 77.07(11) . 2_667 ?
B1 C1 K1 73.94(11) . 2_667 ?
K1 C1 K1 122.20(6) . 2_667 ?
C3 C2 C1 116.77(18) . . ?
C3 C2 B1 122.08(18) . 2_667 ?
C1 C2 B1 121.12(18) . 2_667 ?
C3 C2 K1 114.91(13) . . ?
C1 C2 K1 76.14(10) . . ?
B1 C2 K1 78.36(11) 2_667 . ?
C3 C2 K1 123.10(13) . 2_667 ?
C1 C2 K1 75.96(11) . 2_667 ?
B1 C2 K1 74.36(11) 2_667 2_667 ?
K1 C2 K1 121.91(6) . 2_667 ?
C4 C3 C2 123.65(19) . . ?
C4 C3 H3 118.2 . . ?
C2 C3 H3 118.2 . . ?
C3 C4 C5 119.50(19) . . ?
C3 C4 H4 120.3 . . ?
C5 C4 H4 120.3 . . ?
C6 C5 C4 119.57(19) . . ?
C6 C5 H5 120.2 . . ?
C4 C5 H5 120.2 . . ?
C5 C6 C1 123.7(2) . . ?
C5 C6 H6 118.1 . . ?
C1 C6 H6 118.1 . . ?
C12 C11 C16 115.57(19) . . ?
C12 C11 B1 122.14(18) . . ?
C16 C11 B1 122.26(18) . . ?
C13 C12 C11 121.8(2) . . ?
C13 C12 C17 118.01(19) . . ?
C11 C12 C17 120.09(19) . . ?
C14 C13 C12 122.0(2) . . ?
C14 C13 H13 119.0 . . ?
C12 C13 H13 119.0 . . ?
C15 C14 C13 116.9(2) . . ?
C15 C14 C18 121.2(2) . . ?
C13 C14 C18 121.8(2) . . ?
C14 C15 C16 122.5(2) . . ?
C14 C15 H15 118.7 . . ?
C16 C15 H15 118.7 . . ?
C15 C16 C11 121.2(2) . . ?
C15 C16 C19 117.8(2) . . ?
C11 C16 C19 120.99(19) . . ?
C12 C17 H17A 109.5 . . ?
C12 C17 H17B 109.5 . . ?
H17A C17 H17B 109.5 . . ?
C12 C17 H17C 109.5 . . ?
H17A C17 H17C 109.5 . . ?
H17B C17 H17C 109.5 . . ?
C14 C18 H18A 109.5 . . ?
C14 C18 H18B 109.5 . . ?
H18A C18 H18B 109.5 . . ?
C14 C18 H18C 109.5 . . ?
H18A C18 H18C 109.5 . . ?
H18B C18 H18C 109.5 . . ?
C16 C19 H19A 109.5 . . ?
C16 C19 H19B 109.5 . . ?
H19A C19 H19B 109.5 . . ?
C16 C19 H19C 109.5 . . ?
H19A C19 H19C 109.5 . . ?
H19B C19 H19C 109.5 . . ?
C21 O21 C22 112.8(2) . . ?
C21 O21 K1 117.88(17) . . ?
C22 O21 K1 100.91(15) . . ?
C23 O22 C24 110.1(2) . . ?
C23 O22 K1 115.94(15) . . ?
C24 O22 K1 130.76(17) . . ?
O21 C21 H21A 109.5 . . ?
O21 C21 H21B 109.5 . . ?
H21A C21 H21B 109.5 . . ?
O21 C21 H21C 109.5 . . ?
H21A C21 H21C 109.5 . . ?
H21B C21 H21C 109.5 . . ?
O21 C22 C23 109.3(2) . . ?
O21 C22 K1 54.70(12) . . ?
C23 C22 K1 88.05(16) . . ?
O21 C22 H22A 109.8 . . ?
C23 C22 H22A 109.8 . . ?
K1 C22 H22A 71.2 . . ?
O21 C22 H22B 109.8 . . ?
C23 C22 H22B 109.8 . . ?
K1 C22 H22B 160.5 . . ?
H22A C22 H22B 108.3 . . ?
O22 C23 C22 109.9(2) . . ?
O22 C23 H23A 109.7 . . ?
C22 C23 H23A 109.7 . . ?
O22 C23 H23B 109.7 . . ?
C22 C23 H23B 109.7 . . ?
H23A C23 H23B 108.2 . . ?
O22 C24 H24A 109.5 . . ?
O22 C24 H24B 109.5 . . ?
H24A C24 H24B 109.5 . . ?
O22 C24 H24C 109.5 . . ?
H24A C24 H24C 109.5 . . ?
H24B C24 H24C 109.5 . . ?
C32 O31 C31 112.20(18) . . ?
C32 O31 K1 137.56(14) . . ?
C31 O31 K1 106.82(13) . . ?
O31 C31 H31A 109.5 . . ?
O31 C31 H31B 109.5 . . ?
H31A C31 H31B 109.5 . . ?
O31 C31 H31C 109.5 . . ?
H31A C31 H31C 109.5 . . ?
H31B C31 H31C 109.5 . . ?
O31 C32 C32 107.6(2) . 2_677 ?
O31 C32 H32A 110.2 . . ?
C32 C32 H32A 110.2 2_677 . ?
O31 C32 H32B 110.2 . . ?
C32 C32 H32B 110.2 2_677 . ?
H32A C32 H32B 108.5 . . ?

loop_
_geom_bond_atom_site_label_1
_geom_bond_atom_site_label_2
_geom_bond_distance
_geom_bond_site_symmetry_2
_geom_bond_publ_flag
K1 O31 2.7184(16) . ?
K1 O22 2.8048(16) . ?
K1 O21 2.8075(18) . ?
K1 C2 3.0198(19) . ?
K1 C1 3.026(2) . ?
K1 B1 3.097(2) 2_667 ?
K1 B1 3.120(2) . ?
K1 C1 3.149(2) 2_667 ?
K1 C2 3.164(2) 2_667 ?
K1 C22 3.378(3) . ?
K1 C19 3.406(2) 2_667 ?
B1 C2 1.529(3) 2_667 ?
B1 C1 1.531(3) . ?
B1 C11 1.613(3) . ?
C1 C6 1.428(3) . ?
C1 C2 1.472(3) . ?
C2 C3 1.436(3) . ?
C3 C4 1.365(3) . ?
C3 H3 0.9500 . ?
C4 C5 1.415(3) . ?
C4 H4 0.9500 . ?
C5 C6 1.370(3) . ?
C5 H5 0.9500 . ?
C6 H6 0.9500 . ?
C11 C12 1.417(3) . ?
C11 C16 1.420(3) . ?
C12 C13 1.391(3) . ?
C12 C17 1.514(3) . ?
C13 C14 1.390(3) . ?
C13 H13 0.9500 . ?
C14 C15 1.385(3) . ?
C14 C18 1.512(3) . ?
C15 C16 1.394(3) . ?
C15 H15 0.9500 . ?
C16 C19 1.510(3) . ?
C17 H17A 0.9800 . ?
C17 H17B 0.9800 . ?
C17 H17C 0.9800 . ?
C18 H18A 0.9800 . ?
C18 H18B 0.9800 . ?
C18 H18C 0.9800 . ?
C19 H19A 0.9800 . ?
C19 H19B 0.9800 . ?
C19 H19C 0.9800 . ?
O21 C21 1.418(3) . ?
O21 C22 1.420(3) . ?
O22 C23 1.407(3) . ?
O22 C24 1.430(3) . ?
C21 H21A 0.9800 . ?
C21 H21B 0.9800 . ?
C21 H21C 0.9800 . ?
C22 C23 1.495(4) . ?
C22 H22A 0.9900 . ?
C22 H22B 0.9900 . ?
C23 H23A 0.9900 . ?
C23 H23B 0.9900 . ?
C24 H24A 0.9800 . ?
C24 H24B 0.9800 . ?
C24 H24C 0.9800 . ?
O31 C32 1.421(3) . ?
O31 C31 1.423(3) . ?
C31 H31A 0.9800 . ?
C31 H31B 0.9800 . ?
C31 H31C 0.9800 . ?
C32 C32 1.496(5) 2_677 ?
C32 H32A 0.9900 . ?
C32 H32B 0.9900 . ?

loop_
_geom_torsion_atom_site_label_1
_geom_torsion_atom_site_label_2
_geom_torsion_atom_site_label_3
_geom_torsion_atom_site_label_4
_geom_torsion
_geom_torsion_site_symmetry_1
_geom_torsion_site_symmetry_2
_geom_torsion_site_symmetry_3
_geom_torsion_site_symmetry_4
_geom_torsion_publ_flag
C2 B1 C1 C6 -178.00(18) 2_667 . . . ?
C11 B1 C1 C6 1.6(3) . . . . ?
K1 B1 C1 C6 118.88(18) 2_667 . . . ?
K1 B1 C1 C6 -112.77(18) . . . . ?
C2 B1 C1 C2 0.1(3) 2_667 . . . ?
C11 B1 C1 C2 179.74(17) . . . . ?
K1 B1 C1 C2 -63.04(17) 2_667 . . . ?
K1 B1 C1 C2 65.32(16) . . . . ?
C2 B1 C1 K1 -65.23(16) 2_667 . . . ?
C11 B1 C1 K1 114.42(17) . . . . ?
K1 B1 C1 K1 -128.36(5) 2_667 . . . ?
C2 B1 C1 K1 63.13(16) 2_667 . . 2_667 ?
C11 B1 C1 K1 -117.23(18) . . . 2_667 ?
K1 B1 C1 K1 128.36(5) . . . 2_667 ?
C6 C1 C2 C3 0.0(3) . . . . ?
B1 C1 C2 C3 -178.21(18) . . . . ?
K1 C1 C2 C3 -111.19(16) . . . . ?
K1 C1 C2 C3 120.29(16) 2_667 . . . ?
C6 C1 C2 B1 178.07(18) . . . 2_667 ?
B1 C1 C2 B1 -0.1(3) . . . 2_667 ?
K1 C1 C2 B1 66.93(16) . . . 2_667 ?
K1 C1 C2 B1 -61.60(16) 2_667 . . 2_667 ?
C6 C1 C2 K1 111.14(16) . . . . ?
B1 C1 C2 K1 -67.03(17) . . . . ?
K1 C1 C2 K1 -128.53(5) 2_667 . . . ?
C6 C1 C2 K1 -120.33(16) . . . 2_667 ?
B1 C1 C2 K1 61.50(17) . . . 2_667 ?
K1 C1 C2 K1 128.53(5) . . . 2_667 ?
C1 C2 C3 C4 0.3(3) . . . . ?
B1 C2 C3 C4 -177.79(19) 2_667 . . . ?
K1 C2 C3 C4 -86.2(2) . . . . ?
K1 C2 C3 C4 90.6(2) 2_667 . . . ?
C2 C3 C4 C5 -0.5(3) . . . . ?
C3 C4 C5 C6 0.3(3) . . . . ?
C4 C5 C6 C1 -0.1(3) . . . . ?
C2 C1 C6 C5 -0.1(3) . . . . ?
B1 C1 C6 C5 178.13(19) . . . . ?
K1 C1 C6 C5 85.9(2) . . . . ?
K1 C1 C6 C5 -91.6(2) 2_667 . . . ?
C2 B1 C11 C12 68.8(3) 2_667 . . . ?
C1 B1 C11 C12 -110.8(2) . . . . ?
K1 B1 C11 C12 156.08(15) 2_667 . . . ?
K1 B1 C11 C12 -24.7(2) . . . . ?
C2 B1 C11 C16 -113.6(2) 2_667 . . . ?
C1 B1 C11 C16 66.8(3) . . . . ?
K1 B1 C11 C16 -26.4(2) 2_667 . . . ?
K1 B1 C11 C16 152.84(15) . . . . ?
C16 C11 C12 C13 0.5(3) . . . . ?
B1 C11 C12 C13 178.20(19) . . . . ?
C16 C11 C12 C17 -176.32(19) . . . . ?
B1 C11 C12 C17 1.4(3) . . . . ?
C11 C12 C13 C14 -2.0(3) . . . . ?
C17 C12 C13 C14 174.9(2) . . . . ?
C12 C13 C14 C15 1.5(3) . . . . ?
C12 C13 C14 C18 -178.4(2) . . . . ?
C13 C14 C15 C16 0.4(3) . . . . ?
C18 C14 C15 C16 -179.7(2) . . . . ?
C14 C15 C16 C11 -1.8(3) . . . . ?
C14 C15 C16 C19 177.4(2) . . . . ?
C12 C11 C16 C15 1.3(3) . . . . ?
B1 C11 C16 C15 -176.38(19) . . . . ?
C12 C11 C16 C19 -177.90(19) . . . . ?
B1 C11 C16 C19 4.4(3) . . . . ?
C21 O21 C22 C23 -160.3(2) . . . . ?
K1 O21 C22 C23 73.0(2) . . . . ?
C21 O21 C22 K1 126.7(2) . . . . ?
C24 O22 C23 C22 178.3(2) . . . . ?
K1 O22 C23 C22 16.2(3) . . . . ?
O21 C22 C23 O22 -63.4(3) . . . . ?
K1 C22 C23 O22 -12.0(2) . . . . ?
C31 O31 C32 C32 -173.8(3) . . . 2_677 ?
K1 O31 C32 C32 30.7(4) . . . 2_677 ?
